data_7055151
loop_
_publ_author_name
'Gao, Feng'
'Zhu, Guang-Zhou'
'Yang, Liu'
'Yao, Min-Xia'

_publ_section_title
;
 Cyanide-bridged heterobimetallic magnetic complexes based on
 metalloporphyrinate and tricyanometalate building blocks
;
_journal_issue 1
_journal_name_full 'New J. Chem.'
_journal_page_first 365
_journal_paper_doi 10.1039/C5NJ02132D
_journal_volume 40
_journal_year 2016
_chemical_formula_sum 'C114 H82.55 B2 Cr2 Mn2 N26 O2.28'
_chemical_formula_weight 2088.50
_space_group_crystal_system monoclinic
_space_group_IT_number 14
_space_group_name_Hall '-P 2ybc'
_space_group_name_H-M_alt 'P 1 21/c 1'
_symmetry_space_group_name_Hall '-P 2ybc'
_symmetry_space_group_name_H-M 'P 1 21/c 1'
_atom_sites_solution_hydrogens geom
_audit_creation_method SHELXL-2014/6
_audit_update_record
;
2015-10-19 deposited with the CCDC.
2015-10-27 downloaded from the CCDC.
;
_cell_angle_alpha 90
_cell_angle_beta 105.308(2)
_cell_angle_gamma 90
_cell_formula_units_Z 2
_cell_length_a 19.758(3)
_cell_length_b 12.4162(17)
_cell_length_c 22.828(3)
_cell_measurement_reflns_used 8525
_cell_measurement_temperature 296(2)
_cell_measurement_theta_max 26.47
_cell_measurement_theta_min 2.28
_cell_volume 5401.5(13)
_computing_cell_refinement 'Bruker SMART'
_computing_data_collection 'Bruker SMART'
_computing_data_reduction 'Bruker SAINT'
_computing_molecular_graphics 'Diamond Verson 3.2k'
_computing_publication_material 'Bruker SHELXTL'
_computing_structure_refinement 'SHELXL-2014/6 (Sheldrick, 2014)'
_computing_structure_solution 'SHELXL-2014/6 (Sheldrick, 2014)'
_diffrn_ambient_temperature 296(2)
_diffrn_measured_fraction_theta_full 0.995
_diffrn_measured_fraction_theta_max 0.995
_diffrn_measurement_device_type 'CCD area detector'
_diffrn_measurement_method 'phi and omega scans'
_diffrn_radiation_type MoK\a
_diffrn_radiation_wavelength 0.71073
_diffrn_reflns_av_R_equivalents 0.0580
_diffrn_reflns_av_unetI/netI 0.0545
_diffrn_reflns_laue_measured_fraction_full 0.995
_diffrn_reflns_laue_measured_fraction_max 0.995
_diffrn_reflns_limit_h_max 23
_diffrn_reflns_limit_h_min -23
_diffrn_reflns_limit_k_max 15
_diffrn_reflns_limit_k_min -10
_diffrn_reflns_limit_l_max 27
_diffrn_reflns_limit_l_min -27
_diffrn_reflns_number 40604
_diffrn_reflns_point_group_measured_fraction_full 0.995
_diffrn_reflns_point_group_measured_fraction_max 0.995
_diffrn_reflns_theta_full 25.242
_diffrn_reflns_theta_max 25.509
_diffrn_reflns_theta_min 1.850
_exptl_absorpt_coefficient_mu 0.487
_exptl_absorpt_correction_T_max 0.9132
_exptl_absorpt_correction_T_min 0.8798
_exptl_absorpt_correction_type multi-scan
_exptl_absorpt_process_details sadabs
_exptl_crystal_colour brown
_exptl_crystal_density_diffrn 1.284
_exptl_crystal_description block
_exptl_crystal_F_000 2149
_exptl_crystal_size_max 0.270
_exptl_crystal_size_mid 0.250
_exptl_crystal_size_min 0.190
_platon_squeeze_details
;
;
_refine_diff_density_max 1.218
_refine_diff_density_min -1.028
_refine_diff_density_rms 0.082
_refine_ls_extinction_method none
_refine_ls_goodness_of_fit_ref 1.066
_refine_ls_hydrogen_treatment constr
_refine_ls_matrix_type full
_refine_ls_number_parameters 662
_refine_ls_number_reflns 10006
_refine_ls_number_restraints 307
_refine_ls_restrained_S_all 1.149
_refine_ls_R_factor_all 0.0762
_refine_ls_R_factor_gt 0.0623
_refine_ls_shift/su_max 0.000
_refine_ls_shift/su_mean 0.000
_refine_ls_structure_factor_coef Fsqd
_refine_ls_weighting_details 'w=1/[\s^2^(Fo^2^)+(0.0907P)^2^+7.3611P] where P=(Fo^2^+2Fc^2^)/3'
_refine_ls_weighting_scheme calc
_refine_ls_wR_factor_gt 0.1737
_refine_ls_wR_factor_ref 0.1843
_reflns_Friedel_coverage 0.000
_reflns_number_gt 7765
_reflns_number_total 10006
_reflns_threshold_expression 'I > 2\s(I)'
_cod_data_source_file c5nj02132d2.cif
_cod_data_source_block 2
_cod_depositor_comments 'Adding full bibliography for 7055150--7055152.cif.'
_cod_database_code 7055151
_shelx_space_group_comment
;
The symmetry employed for this shelxl refinement is uniquely defined
by the following loop, which should always be used as a source of
symmetry information in preference to the above space-group names.
They are only intended as comments.
;
_shelx_estimated_absorpt_t_min 0.880
_shelx_estimated_absorpt_t_max 0.913
_shelxl_version_number 2014/6

loop_
_space_group_symop_operation_xyz
'x, y, z'
'-x, y+1/2, -z+1/2'
'-x, -y, -z'
'x, -y-1/2, z-1/2'

loop_
_atom_site_label
_atom_site_type_symbol
_atom_site_fract_x
_atom_site_fract_y
_atom_site_fract_z
_atom_site_U_iso_or_equiv
_atom_site_adp_type
_atom_site_occupancy
_atom_site_site_symmetry_order
_atom_site_calc_flag
_atom_site_refinement_flags_posn
_atom_site_refinement_flags_adp
_atom_site_refinement_flags_occupancy
_atom_site_disorder_assembly
_atom_site_disorder_group
B1 B 0.8197(2) 0.4541(4) -0.0487(2) 0.0421(8) Uani 1 1 d . U . . .
H1 H 0.8168 0.3870 -0.0718 0.051 Uiso 1 1 calc R U . . .
C1 C 0.9321(3) 1.1251(4) 0.2219(2) 0.0554(11) Uani 1 1 d . . . . .
H1A H 0.9096 1.0600 0.2093 0.067 Uiso 1 1 calc R U . . .
C2AA C 0.9249(3) 1.1738(5) 0.2748(2) 0.0650(14) Uani 1 1 d . . . . .
H2AA H 0.8967 1.1416 0.2966 0.078 Uiso 1 1 calc R U . . .
C3 C 0.9580(3) 1.2669(5) 0.2950(2) 0.0635(14) Uani 1 1 d . . . . .
H3 H 0.9519 1.3001 0.3297 0.076 Uiso 1 1 calc R U . . .
C1AA C 1.0002(3) 1.3107(5) 0.2637(3) 0.0777(17) Uani 1 1 d . . . . .
H1AA H 1.0247 1.3735 0.2781 0.093 Uiso 1 1 calc R U . . .
C0AA C 1.0080(3) 1.2646(4) 0.2110(2) 0.0614(13) Uani 1 1 d . . . . .
H0AA H 1.0379 1.2964 0.1907 0.074 Uiso 1 1 calc R U . . .
C6 C 0.97227(18) 1.1723(3) 0.18772(16) 0.0337(8) Uani 1 1 d . . . . .
C7 C 0.98073(17) 1.1203(3) 0.13093(15) 0.0286(7) Uani 1 1 d . . . . .
C8 C 0.92518(16) 1.1265(3) 0.07869(14) 0.0262(7) Uani 1 1 d . . . . .
C9 C 0.85997(19) 1.1790(3) 0.07535(17) 0.0359(8) Uani 1 1 d . . . . .
H9 H 0.8472 1.2129 0.1072 0.043 Uiso 1 1 calc R U . . .
C10 C 0.82042(18) 1.1706(3) 0.01785(16) 0.0334(8) Uani 1 1 d . . . . .
H10 H 0.7755 1.1985 0.0026 0.040 Uiso 1 1 calc R U . . .
C11 C 0.85943(16) 1.1114(3) -0.01585(15) 0.0255(7) Uani 1 1 d . . . . .
C12 C 1.04394(16) 1.0686(3) 0.13362(14) 0.0253(7) Uani 1 1 d . . . . .
C13 C 1.10097(17) 1.0602(3) 0.18691(15) 0.0309(7) Uani 1 1 d . . . . .
H13 H 1.1028 1.0890 0.2249 0.037 Uiso 1 1 calc R U . . .
C14 C 1.15180(17) 1.0024(3) 0.17163(15) 0.0299(7) Uani 1 1 d . . . . .
H14 H 1.1954 0.9850 0.1972 0.036 Uiso 1 1 calc R U . . .
C15 C 1.12639(16) 0.9733(3) 0.10945(14) 0.0252(7) Uani 1 1 d . . . . .
C16 C 1.16448(16) 0.9138(3) 0.07682(15) 0.0260(7) Uani 1 1 d . . . . .
C17 C 1.23636(17) 0.8756(3) 0.11072(15) 0.0290(7) Uani 1 1 d . . . . .
C18 C 1.2444(2) 0.7962(3) 0.15460(17) 0.0392(9) Uani 1 1 d . . . . .
H18 H 1.2051 0.7677 0.1642 0.047 Uiso 1 1 calc R U . . .
C19 C 1.3110(2) 0.7588(4) 0.1844(2) 0.0515(11) Uani 1 1 d . . . . .
H19 H 1.3163 0.7058 0.2141 0.062 Uiso 1 1 calc R U . . .
C20 C 1.3688(2) 0.8004(4) 0.1698(2) 0.0559(12) Uani 1 1 d . . . . .
H20 H 1.4132 0.7741 0.1889 0.067 Uiso 1 1 calc R U . . .
C21 C 1.3615(2) 0.8801(4) 0.12752(19) 0.0519(11) Uani 1 1 d . . . . .
H21 H 1.4010 0.9088 0.1185 0.062 Uiso 1 1 calc R U . . .
C22 C 1.29535(18) 0.9186(3) 0.09788(17) 0.0390(9) Uani 1 1 d . . . . .
H22 H 1.2907 0.9734 0.0693 0.047 Uiso 1 1 calc R U . . .
C23 C 0.6633(2) 0.4451(4) 0.0119(3) 0.0643(10) Uani 1 1 d . U . . .
H23 H 0.6224 0.4174 0.0190 0.077 Uiso 1 1 calc R U . . .
C24 C 0.7020(2) 0.4008(4) -0.0219(3) 0.0607(9) Uani 1 1 d . U . . .
H24 H 0.6923 0.3363 -0.0432 0.073 Uiso 1 1 calc R U . . .
N25 N 0.75728(16) 0.4656(3) -0.02010(14) 0.038 Uani 1 1 d . U . . .
N26 N 0.81845(15) 0.5540(2) -0.08970(13) 0.034 Uani 1 1 d . U . . .
C27 C 0.8167(3) 0.5635(5) -0.1486(2) 0.067 Uani 1 1 d . U . . .
H27 H 0.8124 0.5065 -0.1758 0.080 Uiso 1 1 calc R U . . .
C28 C 0.8220(3) 0.6684(5) -0.1626(2) 0.0659(9) Uani 1 1 d . U . . .
H28 H 0.8225 0.6973 -0.2001 0.079 Uiso 1 1 calc R U . . .
N29 N 0.88761(15) 0.4599(3) 0.00268(13) 0.033 Uani 1 1 d . U . . .
C30 C 0.9414(2) 0.3901(4) 0.0199(2) 0.057 Uani 1 1 d . U . . .
H30 H 0.9451 0.3243 0.0015 0.069 Uiso 1 1 calc R U . . .
C31 C 0.9889(3) 0.4315(4) 0.0681(2) 0.063 Uani 1 1 d . U . . .
H31 H 1.0312 0.4004 0.0890 0.075 Uiso 1 1 calc R U . . .
C32 C 0.57806(19) -0.2220(3) 0.23637(15) 0.0348(8) Uani 1 1 d . . . . .
H32 H 0.5370 -0.1869 0.2381 0.042 Uiso 1 1 calc R U . . .
C33 C 0.6145(2) -0.2849(3) 0.28507(17) 0.0427(9) Uani 1 1 d . . . . .
H33 H 0.5973 -0.2919 0.3191 0.051 Uiso 1 1 calc R U . . .
C34 C 0.6754(2) -0.3365(3) 0.28345(18) 0.0455(10) Uani 1 1 d . . . . .
H34 H 0.6991 -0.3789 0.3160 0.055 Uiso 1 1 calc R U . . .
C35 C 0.7011(2) -0.3253(3) 0.23359(19) 0.0434(9) Uani 1 1 d . . . . .
H35 H 0.7426 -0.3596 0.2325 0.052 Uiso 1 1 calc R U . . .
C36 C 0.66521(18) -0.2630(3) 0.18467(16) 0.0355(8) Uani 1 1 d . . . . .
H36 H 0.6831 -0.2555 0.1511 0.043 Uiso 1 1 calc R U . . .
C37 C 0.60296(18) -0.2116(3) 0.18532(15) 0.0305(7) Uani 1 1 d . . . . .
C38 C 0.56529(17) -0.1472(3) 0.13065(14) 0.0276(7) Uani 1 1 d . . . . .
C39 C 0.54533(17) -0.2026(3) 0.07544(15) 0.0268(7) Uani 1 1 d . . . . .
C40 C 0.54852(19) -0.3170(3) 0.06942(15) 0.0311(7) Uani 1 1 d . . . . .
H40 H 0.5620 -0.3665 0.1009 0.037 Uiso 1 1 calc R U . . .
C41 C 0.52836(19) -0.3396(3) 0.00964(16) 0.0322(8) Uani 1 1 d . . . . .
H41 H 0.5248 -0.4078 -0.0078 0.039 Uiso 1 1 calc R U . . .
C42 C 0.51347(17) -0.2392(3) -0.02211(15) 0.0272(7) Uani 1 1 d . . . . .
C43 C 0.55552(17) -0.0374(3) 0.13649(14) 0.0267(7) Uani 1 1 d . . . . .
C44 C 0.5733(2) 0.0211(3) 0.19239(15) 0.0352(8) Uani 1 1 d . . . . .
H44 H 0.5952 -0.0069 0.2305 0.042 Uiso 1 1 calc R U . . .
C45 C 0.5529(2) 0.1235(3) 0.18015(15) 0.0349(8) Uani 1 1 d . . . . .
H45 H 0.5561 0.1785 0.2084 0.042 Uiso 1 1 calc R U . . .
C46 C 0.52526(17) 0.1328(3) 0.11610(15) 0.0281(7) Uani 1 1 d . . . . .
C47 C 0.50479(18) 0.2294(3) 0.08512(15) 0.0293(7) Uani 1 1 d D . . . .
C48 C 0.5059(6) 0.3310(6) 0.1213(5) 0.0407(10) Uani 0.4901 1 d DG U P A 1
C49 C 0.5696(5) 0.3625(6) 0.1601(5) 0.0443(10) Uani 0.4901 1 d G U P A 1
H49 H 0.6097 0.3216 0.1628 0.053 Uiso 0.4901 1 calc R U P A 1
C50 C 0.5732(3) 0.4553(5) 0.1949(3) 0.0459(11) Uani 0.4901 1 d G U P A 1
H50 H 0.6158 0.4764 0.2209 0.055 Uiso 0.4901 1 calc R U P A 1
C51 C 0.5133(3) 0.5164(4) 0.1910(3) 0.0459(11) Uani 0.4901 1 d G U P A 1
H51 H 0.5157 0.5784 0.2143 0.055 Uiso 0.4901 1 calc R U P A 1
C52 C 0.4496(3) 0.4849(5) 0.1521(3) 0.0448(11) Uani 0.4901 1 d G U P A 1
H52 H 0.4095 0.5258 0.1495 0.054 Uiso 0.4901 1 calc R U P A 1
C53 C 0.4459(5) 0.3921(6) 0.1173(4) 0.0423(10) Uani 0.4901 1 d G U P A 1
H53 H 0.4033 0.3710 0.0913 0.051 Uiso 0.4901 1 calc R U P A 1
C54 C 0.90622(18) 0.7851(3) 0.03026(16) 0.0322(8) Uani 1 1 d . . . . .
C55 C 0.7511(2) 0.7873(3) 0.00929(18) 0.0406(9) Uani 1 1 d . . . . .
C56 C 0.8357(2) 0.6823(4) 0.1171(2) 0.0520(11) Uani 1 1 d . . . . .
C57 C 0.6551(4) 0.0970(8) 0.0382(4) 0.103(3) Uani 0.8628 1 d . U P B 1
H57A H 0.6438 0.1666 0.0200 0.155 Uiso 0.8628 1 calc R U P B 1
H57B H 0.7035 0.0809 0.0415 0.155 Uiso 0.8628 1 calc R U P B 1
H57C H 0.6472 0.0968 0.0780 0.155 Uiso 0.8628 1 calc R U P B 1
Cr1 Cr 0.82894(3) 0.67085(5) 0.02555(3) 0.03186(16) Uani 1 1 d . . . . .
Mn1 Mn 1.0000 1.0000 0.0000 0.02097(17) Uani 1 2 d S . P . .
Mn2 Mn 0.5000 0.0000 0.0000 0.02237(17) Uani 1 2 d S . P B .
N1 N 0.82355(17) 0.6540(3) -0.06460(15) 0.0419(7) Uani 1 1 d . U . . .
C2 C 0.8268(3) 0.7233(5) -0.1088(3) 0.071 Uani 1 1 d . U . . .
H2 H 0.8315 0.7975 -0.1040 0.086 Uiso 1 1 calc R U . . .
N3 N 0.90017(16) 0.5465(3) 0.04007(15) 0.0398(6) Uani 1 1 d . U . . .
C4 C 0.9622(2) 0.5295(4) 0.0804(2) 0.0504(8) Uani 1 1 d . U . . .
H4 H 0.9839 0.5762 0.1116 0.060 Uiso 1 1 calc R U . . .
C5 C 0.6964(2) 0.5397(4) 0.0341(2) 0.0563(9) Uani 1 1 d . U . . .
H5 H 0.6809 0.5877 0.0590 0.068 Uiso 1 1 calc R U . . .
N6 N 0.75383(16) 0.5525(3) 0.01483(17) 0.0449(7) Uani 1 1 d . U . . .
N7 N 0.94828(16) 0.8476(2) 0.02753(14) 0.0347(7) Uani 1 1 d . . . . .
N8 N 0.7065(2) 0.8489(3) 0.0015(2) 0.0597(10) Uani 1 1 d . . . . .
N9 N 0.8373(2) 0.6894(5) 0.1677(2) 0.0801(15) Uani 1 1 d . . . . .
N10 N 1.06017(13) 1.0147(2) 0.08603(11) 0.0236(6) Uani 1 1 d . . . . .
N11 N 0.92431(13) 1.0856(2) 0.02214(12) 0.0247(6) Uani 1 1 d . . . . .
N12 N 0.52109(14) -0.1558(2) 0.01898(12) 0.0256(6) Uani 1 1 d . . . . .
N13 N 0.52643(14) 0.0330(2) 0.08951(12) 0.0246(6) Uani 1 1 d . . . . .
O1 O 0.61349(13) 0.0208(2) 0.00292(12) 0.038 Uani 1 1 d . . . . .
O0AA O 0.6752(10) 0.1886(16) 0.0799(9) 0.041(4) Uani 0.1372 1 d . U P C 2
C48A C 0.4990(6) 0.3297(5) 0.1203(5) 0.0405(10) Uani 0.5099 1 d DG U P A 2
C49A C 0.5565(4) 0.3815(6) 0.1582(4) 0.0436(10) Uani 0.5099 1 d G U P A 2
H49A H 0.6012 0.3524 0.1641 0.052 Uiso 0.5099 1 calc R U P A 2
C50A C 0.5472(3) 0.4766(5) 0.1872(3) 0.0450(11) Uani 0.5099 1 d G U P A 2
H50A H 0.5856 0.5113 0.2125 0.054 Uiso 0.5099 1 calc R U P A 2
C51A C 0.4804(3) 0.5200(4) 0.1783(3) 0.0457(11) Uani 0.5099 1 d G U P A 2
H51A H 0.4741 0.5837 0.1977 0.055 Uiso 0.5099 1 calc R U P A 2
C52A C 0.4229(3) 0.4682(5) 0.1404(3) 0.0453(11) Uani 0.5099 1 d G U P A 2
H52A H 0.3782 0.4973 0.1345 0.054 Uiso 0.5099 1 calc R U P A 2
C53A C 0.4322(5) 0.3731(6) 0.1114(4) 0.0428(10) Uani 0.5099 1 d G U P A 2
H53A H 0.3937 0.3384 0.0861 0.051 Uiso 0.5099 1 calc R U P A 2

loop_
_atom_site_aniso_label
_atom_site_aniso_U_11
_atom_site_aniso_U_22
_atom_site_aniso_U_33
_atom_site_aniso_U_23
_atom_site_aniso_U_13
_atom_site_aniso_U_12
B1 0.0381(14) 0.0362(14) 0.0488(14) -0.0024(13) 0.0057(13) 0.0011(13)
C1 0.071(3) 0.054(3) 0.049(2) -0.010(2) 0.030(2) -0.005(2)
C2AA 0.080(3) 0.085(4) 0.042(2) -0.004(3) 0.036(2) 0.006(3)
C3 0.076(3) 0.082(4) 0.037(2) -0.015(2) 0.021(2) 0.019(3)
C1AA 0.098(4) 0.071(4) 0.065(3) -0.033(3) 0.025(3) -0.007(3)
C0AA 0.077(3) 0.057(3) 0.055(3) -0.023(2) 0.026(2) -0.015(3)
C6 0.0307(18) 0.041(2) 0.0293(18) -0.0063(15) 0.0082(14) 0.0084(16)
C7 0.0274(16) 0.0305(18) 0.0279(16) -0.0045(14) 0.0074(13) 0.0000(14)
C8 0.0249(16) 0.0274(17) 0.0288(16) -0.0040(14) 0.0114(13) -0.0004(13)
C9 0.0308(18) 0.042(2) 0.0362(19) -0.0064(16) 0.0109(15) 0.0077(16)
C10 0.0231(16) 0.038(2) 0.0393(19) -0.0035(16) 0.0083(14) 0.0088(15)
C11 0.0236(15) 0.0242(17) 0.0292(16) 0.0018(13) 0.0079(13) 0.0019(13)
C12 0.0249(16) 0.0270(17) 0.0242(15) -0.0049(13) 0.0068(12) -0.0046(13)
C13 0.0295(17) 0.037(2) 0.0250(16) -0.0053(14) 0.0046(13) -0.0003(15)
C14 0.0247(16) 0.0324(19) 0.0286(17) -0.0029(14) 0.0002(13) -0.0012(14)
C15 0.0238(16) 0.0265(17) 0.0255(16) 0.0000(13) 0.0066(12) -0.0022(13)
C16 0.0226(16) 0.0238(17) 0.0310(17) 0.0003(13) 0.0062(13) 0.0008(13)
C17 0.0249(16) 0.0325(19) 0.0273(16) -0.0022(14) 0.0028(13) 0.0035(14)
C18 0.036(2) 0.039(2) 0.042(2) 0.0073(17) 0.0088(16) 0.0018(16)
C19 0.042(2) 0.057(3) 0.049(2) 0.018(2) 0.0004(18) 0.015(2)
C20 0.030(2) 0.085(4) 0.048(2) 0.013(2) 0.0022(18) 0.021(2)
C21 0.0275(19) 0.080(3) 0.048(2) 0.006(2) 0.0087(17) -0.001(2)
C22 0.0269(18) 0.053(2) 0.0364(19) 0.0069(17) 0.0074(15) -0.0003(17)
C23 0.0333(16) 0.0487(19) 0.109(2) 0.0112(19) 0.0142(17) -0.0065(15)
C24 0.0353(16) 0.0402(17) 0.100(2) 0.0071(17) 0.0059(16) -0.0047(15)
N25 0.038 0.038 0.038 0.000 0.010 0.000
N26 0.034 0.034 0.034 0.000 0.009 0.000
C27 0.067 0.067 0.067 0.000 0.018 0.000
C28 0.0677(18) 0.0713(18) 0.0597(17) 0.0010(17) 0.0185(16) 0.0063(17)
N29 0.033 0.033 0.033 0.000 0.009 0.000
C30 0.057 0.057 0.057 0.000 0.015 0.000
C31 0.063 0.063 0.063 0.000 0.017 0.000
C32 0.0354(19) 0.039(2) 0.0288(18) 0.0035(15) 0.0064(14) 0.0035(16)
C33 0.051(2) 0.045(2) 0.0312(19) 0.0104(17) 0.0093(17) -0.0013(19)
C34 0.046(2) 0.043(2) 0.039(2) 0.0144(18) -0.0052(17) 0.0054(18)
C35 0.035(2) 0.040(2) 0.050(2) 0.0096(18) 0.0019(17) 0.0101(17)
C36 0.0334(19) 0.038(2) 0.0341(19) 0.0065(16) 0.0065(15) 0.0062(16)
C37 0.0324(18) 0.0306(18) 0.0260(17) 0.0034(14) 0.0034(13) 0.0012(15)
C38 0.0261(16) 0.0318(18) 0.0243(16) 0.0056(14) 0.0056(13) 0.0029(14)
C39 0.0279(16) 0.0255(17) 0.0271(16) 0.0043(13) 0.0078(13) 0.0043(13)
C40 0.0375(19) 0.0263(18) 0.0298(18) 0.0065(14) 0.0095(14) 0.0042(14)
C41 0.045(2) 0.0218(17) 0.0337(18) 0.0046(14) 0.0166(15) 0.0042(15)
C42 0.0309(17) 0.0248(17) 0.0281(17) 0.0011(13) 0.0115(13) 0.0027(14)
C43 0.0279(16) 0.0303(18) 0.0219(15) 0.0033(13) 0.0064(12) 0.0027(14)
C44 0.043(2) 0.039(2) 0.0216(16) 0.0021(15) 0.0044(14) 0.0026(16)
C45 0.048(2) 0.033(2) 0.0232(17) -0.0028(15) 0.0101(15) 0.0009(16)
C46 0.0298(17) 0.0312(18) 0.0252(16) -0.0023(14) 0.0105(13) 0.0003(14)
C47 0.0389(19) 0.0248(17) 0.0259(16) -0.0019(13) 0.0114(14) 0.0021(14)
C48 0.070(3) 0.0245(17) 0.0335(16) -0.0008(14) 0.0233(18) 0.0004(16)
C49 0.072(3) 0.0260(18) 0.0381(17) -0.0018(15) 0.0199(19) -0.0013(16)
C50 0.073(3) 0.0271(19) 0.0402(18) -0.0013(16) 0.019(2) -0.0016(17)
C51 0.072(3) 0.0280(18) 0.0403(18) -0.0023(16) 0.020(2) 0.0006(18)
C52 0.072(3) 0.0270(18) 0.0391(18) -0.0030(15) 0.0206(19) 0.0013(17)
C53 0.071(3) 0.0257(18) 0.0358(17) -0.0019(15) 0.0228(19) 0.0022(17)
C54 0.0316(18) 0.0281(18) 0.0377(19) 0.0025(15) 0.0106(15) 0.0017(15)
C55 0.036(2) 0.036(2) 0.051(2) 0.0034(17) 0.0131(17) -0.0005(17)
C56 0.036(2) 0.066(3) 0.056(3) 0.014(2) 0.0161(19) -0.001(2)
C57 0.091(4) 0.107(5) 0.113(5) -0.011(4) 0.029(4) -0.007(4)
Cr1 0.0236(3) 0.0286(3) 0.0432(3) 0.0063(2) 0.0085(2) -0.0004(2)
Mn1 0.0180(3) 0.0232(4) 0.0219(3) -0.0032(3) 0.0054(2) 0.0008(3)
Mn2 0.0256(4) 0.0225(4) 0.0196(3) 0.0023(3) 0.0071(3) 0.0052(3)
N1 0.0421(14) 0.0368(14) 0.0457(14) 0.0013(12) 0.0095(12) 0.0014(12)
C2 0.071 0.071 0.071 0.000 0.019 0.000
N3 0.0290(13) 0.0375(14) 0.0513(15) 0.0105(13) 0.0079(11) 0.0010(12)
C4 0.0384(15) 0.0507(17) 0.0600(17) 0.0124(15) 0.0092(14) 0.0010(15)
C5 0.0301(15) 0.0478(18) 0.090(2) 0.0120(18) 0.0148(16) -0.0021(15)
N6 0.0289(13) 0.0392(15) 0.0653(16) 0.0079(14) 0.0102(12) -0.0001(12)
N7 0.0339(16) 0.0300(16) 0.0408(17) -0.0014(13) 0.0111(13) -0.0045(14)
N8 0.050(2) 0.052(2) 0.080(3) 0.006(2) 0.023(2) 0.0154(19)
N9 0.061(3) 0.133(5) 0.049(3) 0.016(3) 0.019(2) -0.001(3)
N10 0.0218(13) 0.0264(14) 0.0234(13) -0.0025(11) 0.0075(10) 0.0005(11)
N11 0.0236(13) 0.0244(14) 0.0258(13) -0.0045(11) 0.0062(11) 0.0002(11)
N12 0.0273(14) 0.0264(15) 0.0242(13) 0.0035(11) 0.0083(11) 0.0059(11)
N13 0.0267(14) 0.0234(14) 0.0239(13) 0.0027(11) 0.0072(11) 0.0041(11)
O1 0.029 0.040 0.046 0.003 0.013 0.005
O0AA 0.041(6) 0.038(6) 0.041(6) -0.012(5) 0.005(5) -0.009(5)
C48A 0.069(3) 0.0245(17) 0.0333(16) -0.0007(14) 0.0233(18) -0.0001(16)
C49A 0.071(3) 0.0255(18) 0.0376(17) -0.0014(15) 0.0205(19) -0.0003(16)
C50A 0.072(3) 0.0261(18) 0.0400(17) -0.0019(15) 0.020(2) 0.0005(16)
C51A 0.072(3) 0.0278(18) 0.0402(19) -0.0024(15) 0.020(2) 0.0005(18)
C52A 0.072(3) 0.0282(18) 0.0394(18) -0.0024(15) 0.021(2) 0.0026(18)
C53A 0.071(3) 0.0257(18) 0.0365(17) -0.0018(15) 0.0223(19) 0.0030(17)

loop_
_atom_type_symbol
_atom_type_description
_atom_type_scat_dispersion_real
_atom_type_scat_dispersion_imag
_atom_type_scat_source
C C 0.0033 0.0016 'International Tables Vol C Tables 4.2.6.8 and 6.1.1.4'
H H 0.0000 0.0000 'International Tables Vol C Tables 4.2.6.8 and 6.1.1.4'
B B 0.0013 0.0007 'International Tables Vol C Tables 4.2.6.8 and 6.1.1.4'
Cr Cr 0.3209 0.6236 'International Tables Vol C Tables 4.2.6.8 and 6.1.1.4'
Mn Mn 0.3368 0.7283 'International Tables Vol C Tables 4.2.6.8 and 6.1.1.4'
N N 0.0061 0.0033 'International Tables Vol C Tables 4.2.6.8 and 6.1.1.4'
O O 0.0106 0.0060 'International Tables Vol C Tables 4.2.6.8 and 6.1.1.4'

loop_
_geom_angle_atom_site_label_1
_geom_angle_atom_site_label_2
_geom_angle_atom_site_label_3
_geom_angle
_geom_angle_site_symmetry_1
_geom_angle_site_symmetry_3
N29 B1 N25 107.9(3) . .
N29 B1 N26 107.2(3) . .
N25 B1 N26 107.1(3) . .
N29 B1 H1 111.5 . .
N25 B1 H1 111.5 . .
N26 B1 H1 111.5 . .
C6 C1 C2AA 120.7(5) . .
C6 C1 H1A 119.6 . .
C2AA C1 H1A 119.6 . .
C3 C2AA C1 121.2(5) . .
C3 C2AA H2AA 119.4 . .
C1 C2AA H2AA 119.4 . .
C1AA C3 C2AA 118.5(4) . .
C1AA C3 H3 120.7 . .
C2AA C3 H3 120.7 . .
C3 C1AA C0AA 121.5(5) . .
C3 C1AA H1AA 119.3 . .
C0AA C1AA H1AA 119.3 . .
C6 C0AA C1AA 121.2(5) . .
C6 C0AA H0AA 119.4 . .
C1AA C0AA H0AA 119.4 . .
C0AA C6 C1 116.6(4) . .
C0AA C6 C7 122.0(4) . .
C1 C6 C7 121.2(4) . .
C12 C7 C8 123.9(3) . .
C12 C7 C6 117.7(3) . .
C8 C7 C6 118.3(3) . .
N11 C8 C7 126.2(3) . .
N11 C8 C9 109.2(3) . .
C7 C8 C9 124.5(3) . .
C10 C9 C8 107.5(3) . .
C10 C9 H9 126.3 . .
C8 C9 H9 126.3 . .
C9 C10 C11 108.0(3) . .
C9 C10 H10 126.0 . .
C11 C10 H10 126.0 . .
C16 C11 N11 126.3(3) 3_775 .
C16 C11 C10 124.7(3) 3_775 .
N11 C11 C10 108.9(3) . .
N10 C12 C7 125.4(3) . .
N10 C12 C13 109.9(3) . .
C7 C12 C13 124.7(3) . .
C14 C13 C12 106.9(3) . .
C14 C13 H13 126.5 . .
C12 C13 H13 126.5 . .
C13 C14 C15 107.6(3) . .
C13 C14 H14 126.2 . .
C15 C14 H14 126.2 . .
N10 C15 C16 125.4(3) . .
N10 C15 C14 110.0(3) . .
C16 C15 C14 124.6(3) . .
C11 C16 C15 124.5(3) 3_775 .
C11 C16 C17 118.2(3) 3_775 .
C15 C16 C17 117.4(3) . .
C22 C17 C18 119.1(3) . .
C22 C17 C16 120.2(3) . .
C18 C17 C16 120.6(3) . .
C17 C18 C19 120.3(4) . .
C17 C18 H18 119.9 . .
C19 C18 H18 119.9 . .
C20 C19 C18 119.7(4) . .
C20 C19 H19 120.1 . .
C18 C19 H19 120.1 . .
C21 C20 C19 120.4(4) . .
C21 C20 H20 119.8 . .
C19 C20 H20 119.8 . .
C20 C21 C22 120.3(4) . .
C20 C21 H21 119.8 . .
C22 C21 H21 119.8 . .
C17 C22 C21 120.1(4) . .
C17 C22 H22 119.9 . .
C21 C22 H22 119.9 . .
C24 C23 C5 105.9(4) . .
C24 C23 H23 127.0 . .
C5 C23 H23 127.0 . .
C23 C24 N25 108.6(4) . .
C23 C24 H24 125.7 . .
N25 C24 H24 125.7 . .
C24 N25 N6 109.1(4) . .
C24 N25 B1 131.4(4) . .
N6 N25 B1 119.4(3) . .
C27 N26 N1 108.7(4) . .
C27 N26 B1 132.0(4) . .
N1 N26 B1 119.2(3) . .
N26 C27 C28 109.8(5) . .
N26 C27 H27 125.1 . .
C28 C27 H27 125.1 . .
C27 C28 C2 104.8(5) . .
C27 C28 H28 127.6 . .
C2 C28 H28 127.6 . .
C30 N29 N3 109.1(3) . .
C30 N29 B1 131.0(4) . .
N3 N29 B1 119.8(3) . .
C31 C30 N29 108.6(5) . .
C31 C30 H30 125.7 . .
N29 C30 H30 125.7 . .
C30 C31 C4 106.3(5) . .
C30 C31 H31 126.9 . .
C4 C31 H31 126.9 . .
C37 C32 C33 120.0(3) . .
C37 C32 H32 120.0 . .
C33 C32 H32 120.0 . .
C34 C33 C32 120.8(4) . .
C34 C33 H33 119.6 . .
C32 C33 H33 119.6 . .
C35 C34 C33 119.6(3) . .
C35 C34 H34 120.2 . .
C33 C34 H34 120.2 . .
C34 C35 C36 120.1(4) . .
C34 C35 H35 119.9 . .
C36 C35 H35 119.9 . .
C37 C36 C35 120.8(4) . .
C37 C36 H36 119.6 . .
C35 C36 H36 119.6 . .
C32 C37 C36 118.6(3) . .
C32 C37 C38 122.7(3) . .
C36 C37 C38 118.7(3) . .
C43 C38 C39 123.8(3) . .
C43 C38 C37 119.6(3) . .
C39 C38 C37 116.5(3) . .
N12 C39 C38 125.5(3) . .
N12 C39 C40 110.0(3) . .
C38 C39 C40 124.5(3) . .
C41 C40 C39 107.2(3) . .
C41 C40 H40 126.4 . .
C39 C40 H40 126.4 . .
C40 C41 C42 107.3(3) . .
C40 C41 H41 126.4 . .
C42 C41 H41 126.4 . .
N12 C42 C47 126.1(3) . 3_655
N12 C42 C41 109.8(3) . .
C47 C42 C41 124.1(3) 3_655 .
N13 C43 C38 125.8(3) . .
N13 C43 C44 108.9(3) . .
C38 C43 C44 125.2(3) . .
C45 C44 C43 107.8(3) . .
C45 C44 H44 126.1 . .
C43 C44 H44 126.1 . .
C44 C45 C46 107.7(3) . .
C44 C45 H45 126.2 . .
C46 C45 H45 126.2 . .
N13 C46 C47 125.7(3) . .
N13 C46 C45 109.4(3) . .
C47 C46 C45 124.8(3) . .
C42 C47 C46 124.0(3) 3_655 .
C42 C47 C48A 116.4(5) 3_655 .
C46 C47 C48A 119.6(5) . .
C42 C47 C48 117.1(5) 3_655 .
C46 C47 C48 118.8(5) . .
C49 C48 C53 120.0 . .
C49 C48 C47 117.8(7) . .
C53 C48 C47 122.2(7) . .
C48 C49 C50 120.0 . .
C48 C49 H49 120.0 . .
C50 C49 H49 120.0 . .
C51 C50 C49 120.0 . .
C51 C50 H50 120.0 . .
C49 C50 H50 120.0 . .
C50 C51 C52 120.0 . .
C50 C51 H51 120.0 . .
C52 C51 H51 120.0 . .
C53 C52 C51 120.0 . .
C53 C52 H52 120.0 . .
C51 C52 H52 120.0 . .
C52 C53 C48 120.0 . .
C52 C53 H53 120.0 . .
C48 C53 H53 120.0 . .
N7 C54 Cr1 174.0(3) . .
N8 C55 Cr1 177.1(4) . .
N9 C56 Cr1 177.8(4) . .
O1 C57 H57A 109.5 . .
O1 C57 H57B 109.5 . .
H57A C57 H57B 109.5 . .
O1 C57 H57C 109.5 . .
H57A C57 H57C 109.5 . .
H57B C57 H57C 109.5 . .
N1 Cr1 N3 86.40(13) . .
N1 Cr1 N6 87.88(14) . .
N3 Cr1 N6 85.67(13) . .
N1 Cr1 C56 177.97(17) . .
N3 Cr1 C56 91.71(16) . .
N6 Cr1 C56 91.26(16) . .
N1 Cr1 C54 87.93(14) . .
N3 Cr1 C54 92.41(13) . .
N6 Cr1 C54 175.49(15) . .
C56 Cr1 C54 92.88(16) . .
N1 Cr1 C55 92.98(15) . .
N3 Cr1 C55 175.60(14) . .
N6 Cr1 C55 89.95(14) . .
C56 Cr1 C55 88.86(17) . .
C54 Cr1 C55 91.92(15) . .
N11 Mn1 N11 180.0 . 3_775
N11 Mn1 N10 89.64(10) . .
N11 Mn1 N10 90.37(10) 3_775 .
N11 Mn1 N10 90.36(10) . 3_775
N11 Mn1 N10 89.63(10) 3_775 3_775
N10 Mn1 N10 180.00(14) . 3_775
N11 Mn1 N7 92.72(11) . 3_775
N11 Mn1 N7 87.28(11) 3_775 3_775
N10 Mn1 N7 90.07(11) . 3_775
N10 Mn1 N7 89.93(11) 3_775 3_775
N11 Mn1 N7 87.28(11) . .
N11 Mn1 N7 92.72(11) 3_775 .
N10 Mn1 N7 89.93(11) . .
N10 Mn1 N7 90.07(11) 3_775 .
N7 Mn1 N7 180.0 3_775 .
N12 Mn2 N12 180.0 . 3_655
N12 Mn2 N13 89.64(11) . .
N12 Mn2 N13 90.36(11) 3_655 .
N12 Mn2 N13 90.36(11) . 3_655
N12 Mn2 N13 89.64(11) 3_655 3_655
N13 Mn2 N13 180.0 . 3_655
N12 Mn2 O1 87.44(10) . .
N12 Mn2 O1 92.55(10) 3_655 .
N13 Mn2 O1 87.53(10) . .
N13 Mn2 O1 92.47(10) 3_655 .
N12 Mn2 O1 92.55(10) . 3_655
N12 Mn2 O1 87.45(10) 3_655 3_655
N13 Mn2 O1 92.47(10) . 3_655
N13 Mn2 O1 87.54(10) 3_655 3_655
O1 Mn2 O1 180.0 . 3_655
C2 N1 N26 106.4(4) . .
C2 N1 Cr1 133.8(3) . .
N26 N1 Cr1 119.7(2) . .
N1 C2 C28 110.3(5) . .
N1 C2 H2 124.9 . .
C28 C2 H2 124.9 . .
C4 N3 N29 106.8(3) . .
C4 N3 Cr1 133.8(3) . .
N29 N3 Cr1 119.4(2) . .
N3 C4 C31 109.1(4) . .
N3 C4 H4 125.4 . .
C31 C4 H4 125.4 . .
N6 C5 C23 110.2(5) . .
N6 C5 H5 124.9 . .
C23 C5 H5 124.9 . .
C5 N6 N25 106.2(4) . .
C5 N6 Cr1 134.3(3) . .
N25 N6 Cr1 119.5(2) . .
C54 N7 Mn1 160.5(3) . .
C15 N10 C12 105.6(3) . .
C15 N10 Mn1 126.9(2) . .
C12 N10 Mn1 127.5(2) . .
C11 N11 C8 106.3(3) . .
C11 N11 Mn1 126.5(2) . .
C8 N11 Mn1 127.1(2) . .
C42 N12 C39 105.5(3) . .
C42 N12 Mn2 126.8(2) . .
C39 N12 Mn2 127.6(2) . .
C46 N13 C43 106.1(3) . .
C46 N13 Mn2 126.8(2) . .
C43 N13 Mn2 126.9(2) . .
C57 O1 Mn2 122.6(4) . .
C49A C48A C53A 120.0 . .
C49A C48A C47 123.4(6) . .
C53A C48A C47 116.5(6) . .
C50A C49A C48A 120.0 . .
C50A C49A H49A 120.0 . .
C48A C49A H49A 120.0 . .
C51A C50A C49A 120.0 . .
C51A C50A H50A 120.0 . .
C49A C50A H50A 120.0 . .
C50A C51A C52A 120.0 . .
C50A C51A H51A 120.0 . .
C52A C51A H51A 120.0 . .
C51A C52A C53A 120.0 . .
C51A C52A H52A 120.0 . .
C53A C52A H52A 120.0 . .
C52A C53A C48A 120.0 . .
C52A C53A H53A 120.0 . .
C48A C53A H53A 120.0 . .

loop_
_geom_bond_atom_site_label_1
_geom_bond_atom_site_label_2
_geom_bond_distance
_geom_bond_site_symmetry_2
B1 N29 1.533(5) .
B1 N25 1.546(6) .
B1 N26 1.550(6) .
B1 H1 0.9800 .
C1 C6 1.381(6) .
C1 C2AA 1.391(6) .
C1 H1A 0.9300 .
C2AA C3 1.348(8) .
C2AA H2AA 0.9300 .
C3 C1AA 1.347(8) .
C3 H3 0.9300 .
C1AA C0AA 1.378(7) .
C1AA H1AA 0.9300 .
C0AA C6 1.377(6) .
C0AA H0AA 0.9300 .
C6 C7 1.496(5) .
C7 C12 1.391(5) .
C7 C8 1.393(5) .
C8 N11 1.383(4) .
C8 C9 1.428(5) .
C9 C10 1.343(5) .
C9 H9 0.9300 .
C10 C11 1.428(5) .
C10 H10 0.9300 .
C11 C16 1.382(5) 3_775
C11 N11 1.383(4) .
C12 N10 1.383(4) .
C12 C13 1.427(4) .
C13 C14 1.353(5) .
C13 H13 0.9300 .
C14 C15 1.422(5) .
C14 H14 0.9300 .
C15 N10 1.376(4) .
C15 C16 1.401(5) .
C16 C11 1.382(5) 3_775
C16 C17 1.504(4) .
C17 C22 1.382(5) .
C17 C18 1.384(5) .
C18 C19 1.392(5) .
C18 H18 0.9300 .
C19 C20 1.371(6) .
C19 H19 0.9300 .
C20 C21 1.364(7) .
C20 H20 0.9300 .
C21 C22 1.388(5) .
C21 H21 0.9300 .
C22 H22 0.9300 .
C23 C24 1.339(8) .
C23 C5 1.374(7) .
C23 H23 0.9300 .
C24 N25 1.349(5) .
C24 H24 0.9300 .
N25 N6 1.354(5) .
N26 C27 1.341(6) .
N26 N1 1.361(4) .
C27 C28 1.351(7) .
C27 H27 0.9300 .
C28 C2 1.387(8) .
C28 H28 0.9300 .
N29 C30 1.347(6) .
N29 N3 1.354(5) .
C30 C31 1.346(7) .
C30 H30 0.9300 .
C31 C4 1.384(7) .
C31 H31 0.9300 .
C32 C37 1.386(5) .
C32 C33 1.393(5) .
C32 H32 0.9300 .
C33 C34 1.373(6) .
C33 H33 0.9300 .
C34 C35 1.370(6) .
C34 H34 0.9300 .
C35 C36 1.390(5) .
C35 H35 0.9300 .
C36 C37 1.389(5) .
C36 H36 0.9300 .
C37 C38 1.503(4) .
C38 C43 1.388(5) .
C38 C39 1.398(5) .
C39 N12 1.379(4) .
C39 C40 1.430(5) .
C40 C41 1.347(5) .
C40 H40 0.9300 .
C41 C42 1.433(5) .
C41 H41 0.9300 .
C42 N12 1.379(4) .
C42 C47 1.393(5) 3_655
C43 N13 1.386(4) .
C43 C44 1.429(5) .
C44 C45 1.341(5) .
C44 H44 0.9300 .
C45 C46 1.424(5) .
C45 H45 0.9300 .
C46 N13 1.383(4) .
C46 C47 1.397(5) .
C47 C42 1.393(5) 3_655
C47 C48A 1.502(5) .
C47 C48 1.505(5) .
C48 C49 1.3900 .
C48 C53 1.3900 .
C49 C50 1.3900 .
C49 H49 0.9300 .
C50 C51 1.3900 .
C50 H50 0.9300 .
C51 C52 1.3900 .
C51 H51 0.9300 .
C52 C53 1.3900 .
C52 H52 0.9300 .
C53 H53 0.9300 .
C54 N7 1.151(5) .
C54 Cr1 2.066(4) .
C55 N8 1.145(5) .
C55 Cr1 2.071(4) .
C56 N9 1.150(6) .
C56 Cr1 2.064(5) .
C57 O1 1.367(8) .
C57 H57A 0.9600 .
C57 H57B 0.9600 .
C57 H57C 0.9600 .
Cr1 N1 2.043(3) .
Cr1 N3 2.056(3) .
Cr1 N6 2.056(3) .
Mn1 N11 2.005(3) .
Mn1 N11 2.005(3) 3_775
Mn1 N10 2.018(3) .
Mn1 N10 2.018(3) 3_775
Mn1 N7 2.315(3) 3_775
Mn1 N7 2.315(3) .
Mn2 N12 2.002(3) .
Mn2 N12 2.002(3) 3_655
Mn2 N13 2.013(3) .
Mn2 N13 2.013(3) 3_655
Mn2 O1 2.241(2) .
Mn2 O1 2.241(2) 3_655
N1 C2 1.339(7) .
C2 H2 0.9300 .
N3 C4 1.341(5) .
C4 H4 0.9300 .
C5 N6 1.330(5) .
C5 H5 0.9300 .
C48A C49A 1.3900 .
C48A C53A 1.3900 .
C49A C50A 1.3900 .
C49A H49A 0.9300 .
C50A C51A 1.3900 .
C50A H50A 0.9300 .
C51A C52A 1.3900 .
C51A H51A 0.9300 .
C52A C53A 1.3900 .
C52A H52A 0.9300 .
C53A H53A 0.9300 .

loop_
_geom_torsion_atom_site_label_1
_geom_torsion_atom_site_label_2
_geom_torsion_atom_site_label_3
_geom_torsion_atom_site_label_4
_geom_torsion
_geom_torsion_site_symmetry_1
_geom_torsion_site_symmetry_4
C6 C1 C2AA C3 -1.5(8) . .
C1 C2AA C3 C1AA -1.9(8) . .
C2AA C3 C1AA C0AA 2.3(9) . .
C3 C1AA C0AA C6 0.7(9) . .
C1AA C0AA C6 C1 -3.9(7) . .
C1AA C0AA C6 C7 -179.2(5) . .
C2AA C1 C6 C0AA 4.3(7) . .
C2AA C1 C6 C7 179.6(4) . .
C0AA C6 C7 C12 71.2(5) . .
C1 C6 C7 C12 -103.9(4) . .
C0AA C6 C7 C8 -108.8(5) . .
C1 C6 C7 C8 76.2(5) . .
C12 C7 C8 N11 -1.5(6) . .
C6 C7 C8 N11 178.5(3) . .
C12 C7 C8 C9 179.8(3) . .
C6 C7 C8 C9 -0.2(5) . .
N11 C8 C9 C10 -0.3(4) . .
C7 C8 C9 C10 178.6(3) . .
C8 C9 C10 C11 0.8(4) . .
C9 C10 C11 C16 179.7(3) . 3_775
C9 C10 C11 N11 -1.1(4) . .
C8 C7 C12 N10 -1.4(6) . .
C6 C7 C12 N10 178.7(3) . .
C8 C7 C12 C13 -179.1(3) . .
C6 C7 C12 C13 0.9(5) . .
N10 C12 C13 C14 0.5(4) . .
C7 C12 C13 C14 178.6(3) . .
C12 C13 C14 C15 -0.9(4) . .
C13 C14 C15 N10 1.0(4) . .
C13 C14 C15 C16 179.3(3) . .
N10 C15 C16 C11 0.2(5) . 3_775
C14 C15 C16 C11 -177.8(3) . 3_775
N10 C15 C16 C17 179.9(3) . .
C14 C15 C16 C17 2.0(5) . .
C11 C16 C17 C22 68.4(5) 3_775 .
C15 C16 C17 C22 -111.3(4) . .
C11 C16 C17 C18 -110.9(4) 3_775 .
C15 C16 C17 C18 69.4(4) . .
C22 C17 C18 C19 -1.3(6) . .
C16 C17 C18 C19 178.0(4) . .
C17 C18 C19 C20 -0.5(7) . .
C18 C19 C20 C21 1.7(8) . .
C19 C20 C21 C22 -1.2(8) . .
C18 C17 C22 C21 1.8(6) . .
C16 C17 C22 C21 -177.4(4) . .
C20 C21 C22 C17 -0.6(7) . .
C5 C23 C24 N25 0.6(6) . .
C23 C24 N25 N6 -0.5(5) . .
C23 C24 N25 B1 178.0(4) . .
N29 B1 N25 C24 -122.9(5) . .
N26 B1 N25 C24 122.0(5) . .
N29 B1 N25 N6 55.6(5) . .
N26 B1 N25 N6 -59.5(4) . .
N29 B1 N26 C27 119.6(5) . .
N25 B1 N26 C27 -124.8(5) . .
N29 B1 N26 N1 -56.4(4) . .
N25 B1 N26 N1 59.2(4) . .
N1 N26 C27 C28 1.3(5) . .
B1 N26 C27 C28 -175.0(4) . .
N26 C27 C28 C2 -0.4(6) . .
N25 B1 N29 C30 122.9(4) . .
N26 B1 N29 C30 -122.0(4) . .
N25 B1 N29 N3 -56.3(4) . .
N26 B1 N29 N3 58.7(4) . .
N3 N29 C30 C31 -0.3(5) . .
B1 N29 C30 C31 -179.6(4) . .
N29 C30 C31 C4 0.3(6) . .
C37 C32 C33 C34 0.5(6) . .
C32 C33 C34 C35 0.6(6) . .
C33 C34 C35 C36 -0.7(6) . .
C34 C35 C36 C37 -0.3(6) . .
C33 C32 C37 C36 -1.5(6) . .
C33 C32 C37 C38 178.5(4) . .
C35 C36 C37 C32 1.4(6) . .
C35 C36 C37 C38 -178.6(3) . .
C32 C37 C38 C43 61.9(5) . .
C36 C37 C38 C43 -118.2(4) . .
C32 C37 C38 C39 -121.5(4) . .
C36 C37 C38 C39 58.4(4) . .
C43 C38 C39 N12 7.9(5) . .
C37 C38 C39 N12 -168.6(3) . .
C43 C38 C39 C40 -173.4(3) . .
C37 C38 C39 C40 10.1(5) . .
N12 C39 C40 C41 1.8(4) . .
C38 C39 C40 C41 -177.1(3) . .
C39 C40 C41 C42 0.9(4) . .
C40 C41 C42 N12 -3.2(4) . .
C40 C41 C42 C47 175.8(3) . 3_655
C39 C38 C43 N13 -1.3(5) . .
C37 C38 C43 N13 175.1(3) . .
C39 C38 C43 C44 178.0(3) . .
C37 C38 C43 C44 -5.6(5) . .
N13 C43 C44 C45 2.5(4) . .
C38 C43 C44 C45 -176.8(3) . .
C43 C44 C45 C46 -3.0(4) . .
C44 C45 C46 N13 2.5(4) . .
C44 C45 C46 C47 -173.5(3) . .
N13 C46 C47 C42 -4.1(6) . 3_655
C45 C46 C47 C42 171.3(3) . 3_655
N13 C46 C47 C48A 173.6(6) . .
C45 C46 C47 C48A -11.0(7) . .
N13 C46 C47 C48 179.3(6) . .
C45 C46 C47 C48 -5.3(7) . .
C42 C47 C48 C49 -117.7(5) 3_655 .
C46 C47 C48 C49 59.2(7) . .
C42 C47 C48 C53 63.0(8) 3_655 .
C46 C47 C48 C53 -120.2(5) . .
C53 C48 C49 C50 0.0 . .
C47 C48 C49 C50 -179.4(9) . .
C48 C49 C50 C51 0.0 . .
C49 C50 C51 C52 0.0 . .
C50 C51 C52 C53 0.0 . .
C51 C52 C53 C48 0.0 . .
C49 C48 C53 C52 0.0 . .
C47 C48 C53 C52 179.4(9) . .
C27 N26 N1 C2 -1.7(5) . .
B1 N26 N1 C2 175.2(4) . .
C27 N26 N1 Cr1 -179.1(3) . .
B1 N26 N1 Cr1 -2.3(4) . .
N26 N1 C2 C28 1.4(5) . .
Cr1 N1 C2 C28 178.4(3) . .
C27 C28 C2 N1 -0.7(6) . .
C30 N29 N3 C4 0.1(4) . .
B1 N29 N3 C4 179.5(3) . .
C30 N29 N3 Cr1 178.8(3) . .
B1 N29 N3 Cr1 -1.8(4) . .
N29 N3 C4 C31 0.1(5) . .
Cr1 N3 C4 C31 -178.3(3) . .
C30 C31 C4 N3 -0.3(6) . .
C24 C23 C5 N6 -0.5(6) . .
C23 C5 N6 N25 0.2(5) . .
C23 C5 N6 Cr1 178.3(3) . .
C24 N25 N6 C5 0.2(5) . .
B1 N25 N6 C5 -178.6(4) . .
C24 N25 N6 Cr1 -178.2(3) . .
B1 N25 N6 Cr1 3.0(5) . .
C16 C15 N10 C12 -178.9(3) . .
C14 C15 N10 C12 -0.7(4) . .
C16 C15 N10 Mn1 0.9(5) . .
C14 C15 N10 Mn1 179.1(2) . .
C7 C12 N10 C15 -177.9(3) . .
C13 C12 N10 C15 0.1(4) . .
C7 C12 N10 Mn1 2.3(5) . .
C13 C12 N10 Mn1 -179.7(2) . .
C16 C11 N11 C8 -179.9(3) 3_775 .
C10 C11 N11 C8 0.9(4) . .
C16 C11 N11 Mn1 -2.4(5) 3_775 .
C10 C11 N11 Mn1 178.5(2) . .
C7 C8 N11 C11 -179.2(3) . .
C9 C8 N11 C11 -0.4(4) . .
C7 C8 N11 Mn1 3.2(5) . .
C9 C8 N11 Mn1 -177.9(2) . .
C47 C42 N12 C39 -174.8(3) 3_655 .
C41 C42 N12 C39 4.2(4) . .
C47 C42 N12 Mn2 5.8(5) 3_655 .
C41 C42 N12 Mn2 -175.1(2) . .
C38 C39 N12 C42 175.2(3) . .
C40 C39 N12 C42 -3.7(4) . .
C38 C39 N12 Mn2 -5.5(5) . .
C40 C39 N12 Mn2 175.6(2) . .
C47 C46 N13 C43 175.1(3) . .
C45 C46 N13 C43 -0.9(4) . .
C47 C46 N13 Mn2 0.5(5) . .
C45 C46 N13 Mn2 -175.5(2) . .
C38 C43 N13 C46 178.4(3) . .
C44 C43 N13 C46 -0.9(4) . .
C38 C43 N13 Mn2 -7.0(5) . .
C44 C43 N13 Mn2 173.6(2) . .
C42 C47 C48A C49A -113.9(6) 3_655 .
C46 C47 C48A C49A 68.2(7) . .
C42 C47 C48A C53A 63.3(7) 3_655 .
C46 C47 C48A C53A -114.6(5) . .
C53A C48A C49A C50A 0.0 . .
C47 C48A C49A C50A 177.2(9) . .
C48A C49A C50A C51A 0.0 . .
C49A C50A C51A C52A 0.0 . .
C50A C51A C52A C53A 0.0 . .
C51A C52A C53A C48A 0.0 . .
C49A C48A C53A C52A 0.0 . .
C47 C48A C53A C52A -177.4(8) . .

loop_
_platon_squeeze_void_nr
_platon_squeeze_void_average_x
_platon_squeeze_void_average_y
_platon_squeeze_void_average_z
_platon_squeeze_void_volume
_platon_squeeze_void_count_electrons
_platon_squeeze_void_content
1 0.215 -0.303 0.328 190 37 ' '
2 0.215 -0.198 0.828 190 37 ' '
3 0.785 0.197 0.172 190 37 ' '
4 0.785 0.302 0.672 190 37 ' '
5 0.906 0.217 0.400 7 0 ' '
6 0.906 0.283 0.900 7 0 ' '
7 0.094 0.717 0.100 7 1 ' '
8 0.094 0.783 0.600 7 1 ' '
